data_1555133
loop_
_publ_author_name
'Liu, Weigang'
'Pan, Hongjie'
'Tian, Hua'
'Shi, Yian'

_publ_section_title
;
 Enantioselective 6-exo-Bromoaminocyclization of Homoallylic
 N-Tosylcarbamates Catalyzed by a Novel Monophosphine-Sc(OTf)3 Complex.
;
_journal_issue 16
_journal_name_full 'Organic letters'
_journal_page_first 3956
_journal_page_last 3959
_journal_paper_doi 10.1021/acs.orglett.5b01779
_journal_volume 17
_journal_year 2015
_chemical_absolute_configuration ad
_chemical_formula_moiety 'C14 H18 Br N O4 S'
_chemical_formula_sum 'C14 H18 Br N O4 S'
_chemical_formula_weight 376.26
_space_group_IT_number 4
_space_group_name_Hall 'P 2yb'
_space_group_name_H-M_alt 'P 1 21 1'
_symmetry_cell_setting monoclinic
_symmetry_space_group_name_H-M 'P 1 21 1'
_atom_sites_solution_hydrogens geom
_atom_sites_solution_primary direct
_atom_sites_solution_secondary difmap
_audit_creation_method SHELXL-97
_cell_angle_alpha 90.00
_cell_angle_beta 96.47(3)
_cell_angle_gamma 90.00
_cell_formula_units_Z 2
_cell_length_a 6.4495(13)
_cell_length_b 15.276(3)
_cell_length_c 8.0516(16)
_cell_measurement_reflns_used 3258
_cell_measurement_temperature 100(2)
_cell_measurement_theta_max 27.4810
_cell_measurement_theta_min 1.3330
_cell_volume 788.2(3)
_computing_cell_refinement 'CrystalClear (Rigaku Inc., 2008)'
_computing_data_collection 'CrystalClear (Rigaku Inc., 2008)'
_computing_data_reduction 'CrystalClear (Rigaku Inc., 2008)'
_computing_molecular_graphics
;
 Mercury: visualization and analysis of crystal structures, C. F. Macrae,
 P. R. Edgington, P. McCabe, E. Pidcock, G. P. Shields, R. Taylor,
 M. Towler and J. van de Streek, J. Appl. Cryst., 39, 453-457, 2006.
;
_computing_publication_material 'SHELX-97 (Sheldrick, 2008)'
_computing_structure_refinement 'SHELX-97 (Sheldrick, 2008)'
_computing_structure_solution 'SHELX-97 (Sheldrick, 2008)'
_diffrn_ambient_temperature 100(2)
_diffrn_detector_area_resol_mean 28.5714
_diffrn_measured_fraction_theta_full 0.994
_diffrn_measured_fraction_theta_max 0.994
_diffrn_measurement_device_type 'MM007HF + CCD (Saturn724+)'
_diffrn_measurement_method '\w scans at fixed \c = 45\%'
_diffrn_radiation_monochromator Confocal
_diffrn_radiation_source 'Rotating Anode'
_diffrn_radiation_type MoK\a
_diffrn_radiation_wavelength 0.71073
_diffrn_reflns_av_R_equivalents 0.0454
_diffrn_reflns_av_sigmaI/netI 0.0383
_diffrn_reflns_limit_h_max 8
_diffrn_reflns_limit_h_min -8
_diffrn_reflns_limit_k_max 19
_diffrn_reflns_limit_k_min -19
_diffrn_reflns_limit_l_max 10
_diffrn_reflns_limit_l_min -10
_diffrn_reflns_number 10036
_diffrn_reflns_theta_full 27.48
_diffrn_reflns_theta_max 27.48
_diffrn_reflns_theta_min 2.55
_exptl_absorpt_coefficient_mu 2.754
_exptl_absorpt_correction_T_max 0.6185
_exptl_absorpt_correction_T_min 0.5039
_exptl_absorpt_correction_type numerical
_exptl_absorpt_process_details 'CrystalClear (Rigaku Inc., 2008)'
_exptl_crystal_colour Colorless
_exptl_crystal_density_diffrn 1.585
_exptl_crystal_density_method 'not measured'
_exptl_crystal_description Block
_exptl_crystal_F_000 384
_exptl_crystal_size_max 0.27
_exptl_crystal_size_mid 0.26
_exptl_crystal_size_min 0.24
_refine_diff_density_max 0.476
_refine_diff_density_min -0.249
_refine_diff_density_rms 0.062
_refine_ls_abs_structure_details 'Flack H D (1983), Acta Cryst. A39, 876-881'
_refine_ls_abs_structure_Flack 0.009(5)
_refine_ls_extinction_method none
_refine_ls_goodness_of_fit_ref 1.057
_refine_ls_hydrogen_treatment constr
_refine_ls_matrix_type full
_refine_ls_number_parameters 192
_refine_ls_number_reflns 3577
_refine_ls_number_restraints 1
_refine_ls_restrained_S_all 1.056
_refine_ls_R_factor_all 0.0253
_refine_ls_R_factor_gt 0.0246
_refine_ls_shift/su_max 0.000
_refine_ls_shift/su_mean 0.000
_refine_ls_structure_factor_coef Fsqd
_refine_ls_weighting_details 'calc w=1/[\s^2^(Fo^2^)+(0.0350P)^2^+0.0000P] where P=(Fo^2^+2Fc^2^)/3'
_refine_ls_weighting_scheme calc
_refine_ls_wR_factor_gt 0.0605
_refine_ls_wR_factor_ref 0.0610
_reflns_number_gt 3500
_reflns_number_total 3577
_reflns_threshold_expression >2sigma(I)
_cod_data_source_file ol5b01779_si_002.cif
_cod_data_source_block a
_cod_depositor_comments
;
The following automatic conversions were performed:

data item '_exptl_absorpt_correction_type' value 'Numerical' was
changed to 'numerical' in accordance with the
/home/saulius/struct/COD-crude-data/automatic-downloads/DataCite-retrospective/ACS/depositions/lib/dictionaries/cif_core.dic
dictionary named 'cif_core.dic' version 2.4.2 last updated on
2011-04-26.

Automatic conversion script
Id: cif_fix_values 6909 2019-04-08 15:41:33Z antanas 
;
_cod_original_sg_symbol_H-M P2(1)
_cod_database_code 1555133

loop_
_symmetry_equiv_pos_as_xyz
'x, y, z'
'-x, y+1/2, -z'

loop_
_atom_site_label
_atom_site_type_symbol
_atom_site_fract_x
_atom_site_fract_y
_atom_site_fract_z
_atom_site_U_iso_or_equiv
_atom_site_adp_type
_atom_site_occupancy
_atom_site_symmetry_multiplicity
_atom_site_calc_flag
_atom_site_refinement_flags
Br1 Br 0.43832(3) 0.720021(16) 0.38909(2) 0.02593(7) Uani 1 1 d .
S1 S 0.36577(8) 0.92221(3) 0.05541(6) 0.01982(11) Uani 1 1 d .
O1 O 0.0631(2) 0.78577(10) -0.0271(2) 0.0262(3) Uani 1 1 d .
O2 O 0.2879(3) 0.68534(10) -0.0911(2) 0.0246(3) Uani 1 1 d .
O3 O 0.2466(3) 0.93546(11) 0.1918(2) 0.0328(4) Uani 1 1 d .
O4 O 0.5702(3) 0.96076(10) 0.0653(2) 0.0271(3) Uani 1 1 d .
N1 N 0.4120(3) 0.81525(10) 0.0279(2) 0.0170(3) Uani 1 1 d .
C1 C 0.2410(3) 0.76252(14) -0.0280(3) 0.0196(4) Uani 1 1 d .
C2 C 0.5034(4) 0.67363(13) -0.1244(3) 0.0234(4) Uani 1 1 d .
H2B H 0.5382 0.7165 -0.2091 0.028 Uiso 1 1 calc R
H2A H 0.5228 0.6140 -0.1683 0.028 Uiso 1 1 calc R
C3 C 0.6438(3) 0.68679(13) 0.0356(3) 0.0189(4) Uani 1 1 d .
H3B H 0.7905 0.6761 0.0162 0.023 Uiso 1 1 calc R
H3A H 0.6067 0.6446 0.1208 0.023 Uiso 1 1 calc R
C4 C 0.6204(3) 0.78016(12) 0.0984(3) 0.0167(4) Uani 1 1 d .
H4 H 0.7294 0.8167 0.0526 0.020 Uiso 1 1 calc R
C5 C 0.6527(3) 0.78896(12) 0.2885(3) 0.0179(4) Uani 1 1 d .
H5 H 0.6323 0.8519 0.3165 0.021 Uiso 1 1 calc R
C6 C 0.8708(3) 0.76298(14) 0.3621(3) 0.0210(4) Uani 1 1 d .
H6B H 0.9733 0.7987 0.3091 0.025 Uiso 1 1 calc R
H6A H 0.8944 0.7009 0.3344 0.025 Uiso 1 1 calc R
C7 C 0.9099(4) 0.77454(15) 0.5516(3) 0.0250(4) Uani 1 1 d .
H7C H 0.8652 0.8332 0.5818 0.037 Uiso 1 1 calc R
H7B H 1.0591 0.7674 0.5882 0.037 Uiso 1 1 calc R
H7A H 0.8306 0.7304 0.6063 0.037 Uiso 1 1 calc R
C8 C 0.2202(3) 0.95453(12) -0.1307(2) 0.0185(4) Uani 1 1 d .
C9 C 0.3132(4) 0.95335(13) -0.2780(3) 0.0216(4) Uani 1 1 d .
H9 H 0.4519 0.9325 -0.2788 0.026 Uiso 1 1 calc R
C10 C 0.2021(4) 0.98265(15) -0.4223(3) 0.0267(5) Uani 1 1 d .
H10 H 0.2645 0.9814 -0.5237 0.032 Uiso 1 1 calc R
C11 C -0.0009(4) 1.01434(14) -0.4236(3) 0.0251(4) Uani 1 1 d .
C12 C -0.0890(3) 1.01689(14) -0.2729(3) 0.0237(4) Uani 1 1 d .
H12 H -0.2257 1.0398 -0.2710 0.028 Uiso 1 1 calc R
C13 C 0.0198(3) 0.98643(13) -0.1264(3) 0.0210(4) Uani 1 1 d .
H13 H -0.0417 0.9874 -0.0247 0.025 Uiso 1 1 calc R
C14 C -0.1249(5) 1.04322(17) -0.5841(3) 0.0377(6) Uani 1 1 d .
H14C H -0.0624 1.0963 -0.6252 0.057 Uiso 1 1 calc R
H14B H -0.2690 1.0554 -0.5636 0.057 Uiso 1 1 calc R
H14A H -0.1239 0.9967 -0.6677 0.057 Uiso 1 1 calc R

loop_
_atom_site_aniso_label
_atom_site_aniso_U_11
_atom_site_aniso_U_22
_atom_site_aniso_U_33
_atom_site_aniso_U_23
_atom_site_aniso_U_13
_atom_site_aniso_U_12
Br1 0.01864(10) 0.03966(11) 0.01977(10) 0.00466(9) 0.00343(7) -0.00553(9)
S1 0.0220(2) 0.0207(2) 0.0158(2) -0.00401(18) -0.00230(18) 0.00539(19)
O1 0.0168(8) 0.0350(8) 0.0267(8) 0.0066(7) 0.0014(6) -0.0021(6)
O2 0.0214(8) 0.0220(6) 0.0290(9) -0.0009(6) -0.0039(7) -0.0051(6)
O3 0.0400(10) 0.0423(9) 0.0159(7) -0.0027(7) 0.0023(7) 0.0197(8)
O4 0.0251(8) 0.0184(7) 0.0347(9) -0.0056(6) -0.0103(7) 0.0016(6)
N1 0.0150(8) 0.0175(7) 0.0187(8) -0.0010(6) 0.0019(7) 0.0009(6)
C1 0.0189(10) 0.0238(9) 0.0156(9) 0.0049(8) -0.0003(8) -0.0056(8)
C2 0.0283(11) 0.0195(9) 0.0225(11) -0.0018(8) 0.0030(9) -0.0010(8)
C3 0.0194(10) 0.0164(8) 0.0210(10) 0.0004(7) 0.0022(8) 0.0011(7)
C4 0.0152(9) 0.0175(8) 0.0170(9) 0.0017(7) 0.0002(7) -0.0004(7)
C5 0.0162(9) 0.0192(8) 0.0181(10) 0.0006(7) 0.0022(8) -0.0020(7)
C6 0.0174(9) 0.0255(9) 0.0200(10) 0.0020(8) 0.0017(8) 0.0011(8)
C7 0.0214(10) 0.0309(11) 0.0214(11) -0.0008(8) -0.0030(9) 0.0013(8)
C8 0.0209(10) 0.0184(8) 0.0154(9) -0.0005(7) -0.0016(8) 0.0013(7)
C9 0.0199(10) 0.0244(9) 0.0206(11) -0.0040(8) 0.0035(9) 0.0018(8)
C10 0.0379(13) 0.0269(9) 0.0161(10) -0.0020(8) 0.0059(9) -0.0007(9)
C11 0.0369(12) 0.0190(8) 0.0173(10) -0.0009(8) -0.0063(9) 0.0007(9)
C12 0.0213(10) 0.0211(8) 0.0274(11) 0.0002(8) -0.0027(8) 0.0035(8)
C13 0.0214(10) 0.0202(8) 0.0220(10) 0.0003(8) 0.0047(8) 0.0021(8)
C14 0.0543(17) 0.0332(12) 0.0224(12) 0.0002(9) -0.0094(12) 0.0103(11)

loop_
_atom_type_symbol
_atom_type_description
_atom_type_scat_dispersion_real
_atom_type_scat_dispersion_imag
_atom_type_scat_source
C C 0.0033 0.0016 'International Tables Vol C Tables 4.2.6.8 and 6.1.1.4'
H H 0.0000 0.0000 'International Tables Vol C Tables 4.2.6.8 and 6.1.1.4'
N N 0.0061 0.0033 'International Tables Vol C Tables 4.2.6.8 and 6.1.1.4'
O O 0.0106 0.0060 'International Tables Vol C Tables 4.2.6.8 and 6.1.1.4'
S S 0.1246 0.1234 'International Tables Vol C Tables 4.2.6.8 and 6.1.1.4'
Br Br -0.2901 2.4595 'International Tables Vol C Tables 4.2.6.8 and 6.1.1.4'

loop_
_geom_angle_atom_site_label_1
_geom_angle_atom_site_label_2
_geom_angle_atom_site_label_3
_geom_angle
O3 S1 O4 118.04(11)
O3 S1 N1 111.05(10)
O4 S1 N1 103.32(9)
O3 S1 C8 109.67(10)
O4 S1 C8 109.43(11)
N1 S1 C8 104.35(9)
C1 O2 C2 116.21(16)
C1 N1 C4 123.86(15)
C1 N1 S1 117.23(14)
C4 N1 S1 117.56(13)
O1 C1 O2 121.49(19)
O1 C1 N1 123.1(2)
O2 C1 N1 115.31(18)
O2 C2 C3 108.78(19)
O2 C2 H2B 109.9
C3 C2 H2B 109.9
O2 C2 H2A 109.9
C3 C2 H2A 109.9
H2B C2 H2A 108.3
C2 C3 C4 109.69(17)
C2 C3 H3B 109.7
C4 C3 H3B 109.7
C2 C3 H3A 109.7
C4 C3 H3A 109.7
H3B C3 H3A 108.2
N1 C4 C3 109.04(17)
N1 C4 C5 111.33(17)
C3 C4 C5 114.03(17)
N1 C4 H4 107.4
C3 C4 H4 107.4
C5 C4 H4 107.4
C6 C5 C4 112.58(17)
C6 C5 Br1 111.14(14)
C4 C5 Br1 109.88(13)
C6 C5 H5 107.7
C4 C5 H5 107.7
Br1 C5 H5 107.7
C5 C6 C7 113.66(18)
C5 C6 H6B 108.8
C7 C6 H6B 108.8
C5 C6 H6A 108.8
C7 C6 H6A 108.8
H6B C6 H6A 107.7
C6 C7 H7C 109.5
C6 C7 H7B 109.5
H7C C7 H7B 109.5
C6 C7 H7A 109.5
H7C C7 H7A 109.5
H7B C7 H7A 109.5
C13 C8 C9 121.3(2)
C13 C8 S1 119.40(17)
C9 C8 S1 119.12(16)
C10 C9 C8 119.0(2)
C10 C9 H9 120.5
C8 C9 H9 120.5
C9 C10 C11 121.4(2)
C9 C10 H10 119.3
C11 C10 H10 119.3
C10 C11 C12 118.5(2)
C10 C11 C14 121.0(2)
C12 C11 C14 120.5(2)
C13 C12 C11 120.9(2)
C13 C12 H12 119.5
C11 C12 H12 119.5
C12 C13 C8 118.9(2)
C12 C13 H13 120.6
C8 C13 H13 120.6
C11 C14 H14C 109.5
C11 C14 H14B 109.5
H14C C14 H14B 109.5
C11 C14 H14A 109.5
H14C C14 H14A 109.5
H14B C14 H14A 109.5

loop_
_geom_bond_atom_site_label_1
_geom_bond_atom_site_label_2
_geom_bond_distance
Br1 C5 1.982(2)
S1 O3 1.4236(18)
S1 O4 1.4381(18)
S1 N1 1.6800(16)
S1 C8 1.748(2)
O1 C1 1.201(3)
O2 C1 1.332(3)
O2 C2 1.455(3)
N1 C1 1.399(3)
N1 C4 1.499(3)
C2 C3 1.502(3)
C2 H2B 0.9900
C2 H2A 0.9900
C3 C4 1.527(3)
C3 H3B 0.9900
C3 H3A 0.9900
C4 C5 1.527(3)
C4 H4 1.0000
C5 C6 1.516(3)
C5 H5 1.0000
C6 C7 1.529(3)
C6 H6B 0.9900
C6 H6A 0.9900
C7 H7C 0.9800
C7 H7B 0.9800
C7 H7A 0.9800
C8 C13 1.385(3)
C8 C9 1.389(3)
C9 C10 1.370(3)
C9 H9 0.9500
C10 C11 1.394(3)
C10 H10 0.9500
C11 C12 1.397(3)
C11 C14 1.507(3)
C12 C13 1.383(3)
C12 H12 0.9500
C13 H13 0.9500
C14 H14C 0.9800
C14 H14B 0.9800
C14 H14A 0.9800

loop_
_geom_torsion_atom_site_label_1
_geom_torsion_atom_site_label_2
_geom_torsion_atom_site_label_3
_geom_torsion_atom_site_label_4
_geom_torsion
O3 S1 N1 C1 68.16(18)
O4 S1 N1 C1 -164.34(16)
C8 S1 N1 C1 -49.92(17)
O3 S1 N1 C4 -99.13(16)
O4 S1 N1 C4 28.38(17)
C8 S1 N1 C4 142.80(15)
C2 O2 C1 O1 164.9(2)
C2 O2 C1 N1 -11.9(3)
C4 N1 C1 O1 152.2(2)
S1 N1 C1 O1 -14.2(3)
C4 N1 C1 O2 -31.0(3)
S1 N1 C1 O2 162.55(14)
C1 O2 C2 C3 58.3(2)
O2 C2 C3 C4 -62.2(2)
C1 N1 C4 C3 22.9(2)
S1 N1 C4 C3 -170.72(13)
C1 N1 C4 C5 -103.8(2)
S1 N1 C4 C5 62.60(19)
C2 C3 C4 N1 23.6(2)
C2 C3 C4 C5 148.69(19)
N1 C4 C5 C6 -173.90(16)
C3 C4 C5 C6 62.2(2)
N1 C4 C5 Br1 61.65(17)
C3 C4 C5 Br1 -62.2(2)
C4 C5 C6 C7 177.77(16)
Br1 C5 C6 C7 -58.5(2)
O3 S1 C8 C13 -0.45(19)
O4 S1 C8 C13 -131.40(16)
N1 S1 C8 C13 118.57(16)
O3 S1 C8 C9 175.12(17)
O4 S1 C8 C9 44.16(19)
N1 S1 C8 C9 -65.86(18)
C13 C8 C9 C10 -1.4(3)
S1 C8 C9 C10 -176.92(16)
C8 C9 C10 C11 0.7(3)
C9 C10 C11 C12 0.9(3)
C9 C10 C11 C14 -177.6(2)
C10 C11 C12 C13 -1.8(3)
C14 C11 C12 C13 176.7(2)
C11 C12 C13 C8 1.1(3)
C9 C8 C13 C12 0.6(3)
S1 C8 C13 C12 176.02(16)
